data_7011635
loop_
_publ_author_name
'Clegg, William'
'Eastham, Graham R.'
'Elsegood, Mark R. J.'
'Heaton, Brian T.'
'Iggo, Jonathan A.'
'Tooze, Robert P.'
'Whyman, Robin'
'Zacchini, Stefano'

_publ_section_title
;
 Synthesis and reactivity of palladium hydrido-solvento complexes,
 including a key intermediate in the catalytic methoxycarbonylation of
 ethene to methyl propanoate
;
_journal_issue 17
_journal_name_full 'Journal of the Chemical Society, Dalton Transactions'
_journal_page_first 3300
_journal_paper_doi 10.1039/b202372p
_journal_year 2002
_chemical_formula_sum 'C34 H66 O8 P2 Pd S2'
_chemical_formula_weight 835.36
_space_group_IT_number 2
_symmetry_cell_setting triclinic
_symmetry_Int_Tables_number 2
_symmetry_space_group_name_Hall '-P 1'
_symmetry_space_group_name_H-M 'P -1'
_audit_creation_date 1998-04-06
_audit_creation_method 'by teXsan v1.7'
_audit_update_record ?
_cell_angle_alpha 109.17(4)
_cell_angle_beta 108.21(7)
_cell_angle_gamma 72.06(6)
_cell_formula_units_Z 2
_cell_length_a 11.87(2)
_cell_length_b 15.410(7)
_cell_length_c 11.168(6)
_cell_measurement_reflns_used 0
_cell_measurement_temperature 153.2
_cell_measurement_theta_max 0.0
_cell_measurement_theta_min 0.0
_cell_volume 1784(3)
_computing_cell_refinement 'MSC/AFC Diffractometer Control'
_computing_data_collection 'MSC/AFC Diffractometer Control'
_computing_data_reduction 'teXsan (MSC, 1995)'
_computing_publication_material 'teXsan (MSC, 1995)'
_computing_structure_refinement 'teXsan (MSC, 1995)'
_computing_structure_solution
;
SIR92 (Altomare, et. al. 1993)
;
_diffrn_ambient_temperature 153.2
_diffrn_measurement_device 'Rigaku AFC6S'
_diffrn_orient_matrix_UB_11 -0.04127
_diffrn_orient_matrix_UB_12 0.04128
_diffrn_orient_matrix_UB_13 -0.06144
_diffrn_orient_matrix_UB_21 0.02540
_diffrn_orient_matrix_UB_22 0.05520
_diffrn_orient_matrix_UB_23 0.07005
_diffrn_orient_matrix_UB_31 0.07715
_diffrn_orient_matrix_UB_32 -0.01517
_diffrn_orient_matrix_UB_33 -0.02883
_diffrn_radiation_detector 'scintillation counter'
_diffrn_radiation_monochromator graphite
_diffrn_radiation_source 'X-ray tube'
_diffrn_radiation_type 'Mo K\a'
_diffrn_radiation_wavelength 0.7107
_diffrn_reflns_av_R_equivalents 0.01724
_diffrn_reflns_av_sigmaI/netI 0.040
_diffrn_reflns_limit_h_max 12
_diffrn_reflns_limit_h_min 0
_diffrn_reflns_limit_k_max 16
_diffrn_reflns_limit_k_min -15
_diffrn_reflns_limit_l_max 11
_diffrn_reflns_limit_l_min -12
_diffrn_reflns_number 4940
_diffrn_reflns_reduction_process 'Lp corrections applied'
_diffrn_reflns_theta_max 22.54
_diffrn_reflns_theta_min 2.60
_diffrn_standards_decay_% -14.19
_diffrn_standards_interval_count 0
_diffrn_standards_number 3
_exptl_absorpt_coefficient_mu 0.762
_exptl_absorpt_correction_type none
_exptl_crystal_colour unknown
_exptl_crystal_density_diffrn 1.555
_exptl_crystal_density_meas ?
_exptl_crystal_description unknown
_exptl_crystal_F_000 884.00
_exptl_crystal_size_max 0.00
_exptl_crystal_size_mid 0.00
_exptl_crystal_size_min 0.00
_refine_diff_density_max 0.64
_refine_diff_density_min -0.72
_refine_ls_extinction_method none
_refine_ls_goodness_of_fit_all 1.701
_refine_ls_goodness_of_fit_obs 1.701
_refine_ls_hydrogen_treatment noref
_refine_ls_matrix_type full
_refine_ls_number_constraints 0
_refine_ls_number_parameters 379
_refine_ls_number_reflns 3721
_refine_ls_number_restraints 0
_refine_ls_R_factor_all 0.0397
_refine_ls_R_factor_obs 0.0397
_refine_ls_shift/esd_max 0.0001
_refine_ls_shift/esd_mean 0.0111
_refine_ls_structure_factor_coef F
_refine_ls_weighting_details 'w = 1/[\s^2^(Fo) + 0.00031|Fo|^2^]'
_refine_ls_weighting_scheme calc
_refine_ls_wR_factor_all 0.0488
_refine_ls_wR_factor_obs 0.0488
_reflns_number_observed 3721
_reflns_number_total 4668
_reflns_observed_criterion >3.00\s(I)
_cod_data_source_file b202372p.txt
_cod_data_source_block 983_0009_for_s._Zacchini
_cod_depositor_comments
;
 Correcting the data name order in the GEOM_TORSION loop.

 Antanas Vaitkus,
 2018-08-08

The following automatic conversions were performed:

'_refine_ls_weighting_scheme' value 'w = 1/[\s^2^(Fo) +
0.00031|Fo|^2^]' was changed to 'calc'. New tag
'_refine_ls_weighting_details' was created. The value of the new tag
was set to 'w = 1/[\s^2^(Fo) + 0.00031|Fo|^2^]'.

Automatic conversion script
Id: cif_fix_values 3143 2015-03-26 13:38:13Z robertas 

The following automatic conversions were performed:
data name '_geom_bond_atom_site_label_D' replaced with
'_geom_hbond_atom_site_label_D' as specified in the replacement file
'/home/antanas/src/cod-tools/trunk/data/replacement-values/replacement_tags.lst'.

data
name '_geom_bond_atom_site_label_H' replaced with
'_geom_hbond_atom_site_label_H' as specified in the replacement file
'/home/antanas/src/cod-tools/trunk/data/replacement-values/replacement_tags.lst'.

data
name '_geom_contact_atom_site_label_a' replaced with
'_geom_hbond_atom_site_label_A' as specified in the replacement file
'/home/antanas/src/cod-tools/trunk/data/replacement-values/replacement_tags.lst'.

data
name '_geom_bond_distance_DH' replaced with '_geom_hbond_distance_DH'
as specified in the replacement file
'/home/antanas/src/cod-tools/trunk/data/replacement-values/replacement_tags.lst'.

data
name '_geom_contact_distance_HA' replaced with
'_geom_hbond_distance_HA' as specified in the replacement file
'/home/antanas/src/cod-tools/trunk/data/replacement-values/replacement_tags.lst'.

data
name '_geom_contact_distance_DA' replaced with
'_geom_hbond_distance_DA' as specified in the replacement file
'/home/antanas/src/cod-tools/trunk/data/replacement-values/replacement_tags.lst'.

data
name '_geom_angle_DHA' replaced with '_geom_hbond_angle_DHA' as
specified in the replacement file
'/home/antanas/src/cod-tools/trunk/data/replacement-values/replacement_tags.lst'.

data
name '_geom_contact_site_symmetry_A' replaced with
'_geom_hbond_site_symmetry_A' as specified in the replacement file
'/home/antanas/src/cod-tools/trunk/data/replacement-values/replacement_tags.lst'.

Automatic conversion script
Id: cif_correct_tags 5005 2017-03-03 11:38:54Z antanas 
;
_cod_original_sg_symbol_H-M 'P -1       '
_cod_original_formula_sum 'C34 H66 O8 P2 Pd S2 '
_cod_database_code 7011635

loop_
_symmetry_equiv_pos_as_xyz
'   +x,   +y,   +z'
'   -x,   -y,   -z'

loop_
_atom_site_aniso_label
_atom_site_aniso_U_11
_atom_site_aniso_U_22
_atom_site_aniso_U_33
_atom_site_aniso_U_12
_atom_site_aniso_U_13
_atom_site_aniso_U_23
Pd(1) 0.0262(3) 0.0238(3) 0.0297(3) -0.0039(2) 0.0045(2) 0.0061(2)
S(1) 0.0230(8) 0.0258(8) 0.0361(9) -0.0028(6) 0.0074(7) 0.0030(7)
S(2) 0.0316(9) 0.0309(9) 0.0382(9) -0.0111(7) 0.0101(7) 0.0099(7)
S(3) 0.0319(10) 0.065(1) 0.052(1) -0.0077(9) 0.0118(8) 0.0267(10)
P(1) 0.0267(8) 0.0232(8) 0.0256(8) -0.0043(7) 0.0025(7) 0.0076(7)
P(2) 0.0249(8) 0.0209(8) 0.0242(8) -0.0037(7) 0.0025(7) 0.0061(7)
O(1) 0.034(2) 0.028(2) 0.046(3) -0.008(2) 0.017(2) 0.002(2)
O(2) 0.035(2) 0.028(2) 0.047(3) -0.003(2) 0.013(2) 0.013(2)
O(3) 0.040(3) 0.054(3) 0.045(3) -0.012(2) 0.013(2) -0.012(2)
O(4) 0.034(3) 0.074(3) 0.048(3) -0.021(2) 0.009(2) 0.021(3)
O(5) 0.043(3) 0.070(3) 0.040(3) -0.018(2) 0.000(2) 0.017(2)
O(6) 0.046(3) 0.032(2) 0.048(3) -0.013(2) 0.021(2) 0.007(2)
O(7) 0.117(5) 0.046(3) 0.116(5) -0.029(3) 0.070(4) 0.006(3)
O(8) 0.036(3) 0.074(4) 0.072(3) 0.003(2) 0.018(2) 0.039(3)
O(9) 0.031(3) 0.154(6) 0.090(4) -0.006(3) 0.018(3) 0.072(4)
C(1) 0.028(3) 0.026(3) 0.024(3) -0.004(3) 0.010(3) 0.001(3)
C(2) 0.039(4) 0.032(3) 0.023(3) -0.011(3) 0.002(3) 0.004(3)
C(3) 0.044(4) 0.038(4) 0.039(4) -0.012(3) 0.014(3) 0.000(3)
C(4) 0.029(3) 0.032(4) 0.034(4) 0.005(3) 0.002(3) 0.007(3)
C(5) 0.035(4) 0.033(4) 0.034(4) 0.009(3) 0.005(3) 0.012(3)
C(6) 0.062(5) 0.027(4) 0.033(4) -0.007(3) 0.009(3) 0.008(3)
C(7) 0.038(4) 0.027(3) 0.027(3) -0.007(3) 0.004(3) 0.003(3)
C(8) 0.033(3) 0.022(3) 0.032(3) -0.011(3) 0.006(3) 0.005(3)
C(9) 0.026(3) 0.032(3) 0.033(3) -0.009(3) 0.010(3) 0.002(3)
C(10) 0.036(4) 0.046(4) 0.028(4) -0.019(3) -0.001(3) 0.002(3)
C(11) 0.036(4) 0.047(4) 0.039(4) -0.016(3) 0.011(3) 0.000(3)
C(12) 0.036(4) 0.035(4) 0.054(4) -0.017(3) 0.013(3) 0.005(3)
C(13) 0.041(4) 0.027(3) 0.031(3) 0.000(3) 0.003(3) 0.014(3)
C(14) 0.062(5) 0.039(4) 0.036(4) -0.008(4) -0.011(3) 0.019(3)
C(15) 0.051(4) 0.059(5) 0.041(4) -0.004(4) 0.010(3) 0.027(4)
C(16) 0.042(4) 0.044(4) 0.045(4) -0.004(3) 0.000(3) 0.023(3)
C(17) 0.035(3) 0.025(3) 0.026(3) -0.002(3) 0.007(3) 0.009(3)
C(18) 0.038(4) 0.057(4) 0.029(4) -0.007(3) -0.002(3) 0.018(3)
C(19) 0.063(5) 0.034(4) 0.041(4) -0.010(3) 0.004(3) 0.017(3)
C(20) 0.058(5) 0.042(4) 0.032(4) -0.005(3) 0.015(3) 0.009(3)
C(21) 0.025(3) 0.034(4) 0.042(4) -0.010(3) -0.004(3) 0.017(3)
C(22) 0.035(4) 0.044(4) 0.070(5) -0.020(3) 0.000(4) 0.009(4)
C(23) 0.027(4) 0.050(4) 0.072(5) -0.014(3) 0.013(4) 0.003(4)
C(24) 0.037(4) 0.074(5) 0.071(5) -0.025(4) -0.022(4) 0.042(4)
C(25) 0.027(3) 0.035(4) 0.053(4) 0.006(3) 0.007(3) 0.022(3)
C(26) 0.094(6) 0.032(4) 0.090(6) -0.007(4) 0.064(5) 0.005(4)
C(27) 0.056(5) 0.130(8) 0.066(6) -0.025(5) 0.001(4) 0.039(6)

loop_
_atom_site_label
_atom_site_fract_x
_atom_site_fract_y
_atom_site_fract_z
_atom_site_U_iso_or_equiv
_atom_site_occupancy
_atom_site_refinement_flags
_atom_site_thermal_displace_type
_atom_site_calc_flag
_atom_site_calc_attached_atom
Pd(1) -0.22939(4) 0.34269(3) 0.29194(4) 0.0276(1) 1.000 . Uani d ?
S(1) -0.3507(1) 0.5072(1) 0.4309(1) 0.0300(4) 1.000 . Uani d ?
S(2) 0.2020(1) 0.1871(1) -0.1602(2) 0.0318(5) 1.000 . Uani d ?
S(3) 0.4601(2) 0.1728(1) -0.3664(2) 0.0468(6) 1.000 . Uani d ?
P(1) -0.1112(1) 0.3175(1) 0.1527(1) 0.0260(4) 1.000 . Uani d ?
P(2) -0.2317(1) 0.1922(1) 0.2733(1) 0.0244(4) 1.000 . Uani d ?
O(1) -0.2559(4) 0.4962(3) 0.3622(4) 0.036(1) 1.000 . Uani d ?
O(2) -0.3530(4) 0.4089(3) 0.4214(4) 0.036(1) 1.000 . Uani d ?
O(3) -0.3341(4) 0.5663(3) 0.5601(4) 0.051(1) 1.000 . Uani d ?
O(4) 0.0795(4) 0.1785(3) -0.1780(4) 0.049(1) 1.000 . Uani d ?
O(5) 0.2819(4) 0.1731(3) -0.0389(4) 0.052(1) 1.000 . Uani d ?
O(6) 0.2529(4) 0.1262(3) -0.2726(4) 0.039(1) 1.000 . Uani d ?
O(7) 0.4111(6) 0.2674(4) -0.3054(6) 0.084(2) 1.000 . Uani d ?
O(8) 0.4628(4) 0.1072(4) -0.2887(5) 0.057(2) 1.000 . Uani d ?
O(9) 0.5778(4) 0.1527(5) -0.3894(6) 0.084(2) 1.000 . Uani d ?
C(1) -0.0499(5) 0.1984(4) 0.0594(5) 0.027(2) 1.000 . Uani d ?
C(2) 0.0303(5) 0.1240(4) 0.1259(5) 0.033(2) 1.000 . Uani d ?
C(3) 0.1560(6) 0.0949(4) 0.1298(6) 0.041(2) 1.000 . Uani d ?
C(4) 0.2302(5) 0.0211(4) 0.1805(6) 0.037(2) 1.000 . Uani d ?
C(5) 0.1816(6) -0.0277(4) 0.2261(6) 0.038(2) 1.000 . Uani d ?
C(6) 0.0574(6) -0.0042(4) 0.2193(6) 0.042(2) 1.000 . Uani d ?
C(7) -0.0195(5) 0.0726(4) 0.1715(6) 0.033(2) 1.000 . Uani d ?
C(8) -0.1540(5) 0.0921(4) 0.1612(5) 0.029(2) 1.000 . Uani d ?
C(9) 0.0244(5) 0.3704(4) 0.2519(6) 0.030(2) 1.000 . Uani d ?
C(10) 0.0755(6) 0.3329(5) 0.3737(6) 0.038(2) 1.000 . Uani d ?
C(11) 0.1249(6) 0.3401(5) 0.1761(6) 0.041(2) 1.000 . Uani d ?
C(12) -0.0114(6) 0.4786(4) 0.2935(7) 0.041(2) 1.000 . Uani d ?
C(13) -0.2076(5) 0.3763(4) 0.0167(6) 0.034(2) 1.000 . Uani d ?
C(14) -0.2853(6) 0.3103(5) -0.0844(6) 0.050(2) 1.000 . Uani d ?
C(15) -0.1295(6) 0.3962(5) -0.0534(6) 0.049(2) 1.000 . Uani d ?
C(16) -0.2926(6) 0.4683(5) 0.0699(6) 0.044(2) 1.000 . Uani d ?
C(17) -0.1636(5) 0.1708(4) 0.4415(5) 0.029(2) 1.000 . Uani d ?
C(18) -0.0286(6) 0.1741(5) 0.4789(6) 0.043(2) 1.000 . Uani d ?
C(19) -0.1747(6) 0.0737(4) 0.4404(6) 0.046(2) 1.000 . Uani d ?
C(20) -0.2208(6) 0.2459(5) 0.5471(6) 0.045(2) 1.000 . Uani d ?
C(21) -0.3962(5) 0.1819(4) 0.2043(6) 0.034(2) 1.000 . Uani d ?
C(22) -0.4076(6) 0.0792(5) 0.1489(7) 0.051(2) 1.000 . Uani d ?
C(23) -0.4733(6) 0.2316(5) 0.3041(7) 0.051(2) 1.000 . Uani d ?
C(24) -0.4460(6) 0.2301(6) 0.0920(8) 0.059(2) 1.000 . Uani d ?
C(25) -0.4910(5) 0.5561(4) 0.3405(6) 0.039(2) 1.000 . Uani d ?
C(26) 0.1910(8) 0.3024(5) -0.1646(8) 0.066(3) 1.000 . Uani d ?
C(27) 0.3590(8) 0.1393(7) -0.5117(8) 0.083(3) 1.000 . Uani d ?
H(1) -0.1180 0.1740 0.0033 0.033 1.000 . Uiso c ?
H(2) -0.0047 0.2060 0.0078 0.033 1.000 . Uiso c ?
H(3) 0.1905 0.1271 0.0955 0.050 1.000 . Uiso c ?
H(4) 0.3152 0.0039 0.1840 0.045 1.000 . Uiso c ?
H(5) 0.2333 -0.0783 0.2624 0.048 1.000 . Uiso c ?
H(6) 0.0247 -0.0409 0.2480 0.052 1.000 . Uiso c ?
H(7) -0.1680 0.0369 0.1694 0.036 1.000 . Uiso c ?
H(8) -0.1937 0.0998 0.0759 0.036 1.000 . Uiso c ?
H(9) 0.0147 0.3527 0.4222 0.048 1.000 . Uiso c ?
H(10) 0.0973 0.2659 0.3482 0.048 1.000 . Uiso c ?
H(11) 0.1447 0.3566 0.4257 0.048 1.000 . Uiso c ?
H(12) 0.1478 0.2735 0.1497 0.052 1.000 . Uiso c ?
H(13) 0.0942 0.3646 0.1011 0.052 1.000 . Uiso c ?
H(14) 0.1933 0.3646 0.2304 0.052 1.000 . Uiso c ?
H(15) 0.0582 0.5022 0.3464 0.050 1.000 . Uiso c ?
H(16) -0.0425 0.5024 0.2183 0.050 1.000 . Uiso c ?
H(17) -0.0721 0.4982 0.3419 0.050 1.000 . Uiso c ?
H(18) -0.3373 0.2987 -0.0441 0.062 1.000 . Uiso c ?
H(19) -0.3339 0.3389 -0.1531 0.062 1.000 . Uiso c ?
H(20) -0.2343 0.2523 -0.1187 0.062 1.000 . Uiso c ?
H(21) -0.0785 0.3386 -0.0894 0.061 1.000 . Uiso c ?
H(22) -0.1807 0.4248 -0.1208 0.061 1.000 . Uiso c ?
H(23) -0.0802 0.4375 0.0076 0.061 1.000 . Uiso c ?
H(24) -0.2460 0.5104 0.1324 0.055 1.000 . Uiso c ?
H(25) -0.3413 0.4959 0.0002 0.055 1.000 . Uiso c ?
H(26) -0.3439 0.4556 0.1095 0.055 1.000 . Uiso c ?
H(27) 0.0089 0.1606 0.5611 0.053 1.000 . Uiso c ?
H(28) 0.0110 0.1284 0.4147 0.053 1.000 . Uiso c ?
H(29) -0.0224 0.2350 0.4831 0.053 1.000 . Uiso c ?
H(30) -0.2581 0.0737 0.4231 0.057 1.000 . Uiso c ?
H(31) -0.1394 0.0267 0.3739 0.057 1.000 . Uiso c ?
H(32) -0.1330 0.0612 0.5224 0.057 1.000 . Uiso c ?
H(33) -0.1812 0.2316 0.6288 0.055 1.000 . Uiso c ?
H(34) -0.2124 0.3057 0.5502 0.055 1.000 . Uiso c ?
H(35) -0.3050 0.2462 0.5279 0.055 1.000 . Uiso c ?
H(36) -0.4910 0.0781 0.1111 0.064 1.000 . Uiso c ?
H(37) -0.3621 0.0490 0.0843 0.064 1.000 . Uiso c ?
H(38) -0.3773 0.0485 0.2171 0.064 1.000 . Uiso c ?
H(39) -0.4689 0.2965 0.3363 0.062 1.000 . Uiso c ?
H(40) -0.5556 0.2282 0.2639 0.062 1.000 . Uiso c ?
H(41) -0.4438 0.2028 0.3741 0.062 1.000 . Uiso c ?
H(42) -0.4402 0.2939 0.1239 0.074 1.000 . Uiso c ?
H(43) -0.4001 0.1980 0.0278 0.074 1.000 . Uiso c ?
H(44) -0.5291 0.2271 0.0542 0.074 1.000 . Uiso c ?
H(45) -0.4915 0.6175 0.3399 0.048 1.000 . Uiso c ?
H(46) -0.5041 0.5175 0.2536 0.048 1.000 . Uiso c ?
H(47) -0.5539 0.5593 0.3787 0.048 1.000 . Uiso c ?
H(48) 0.2799 0.1465 -0.4995 0.100 1.000 . Uiso c ?
H(49) 0.3502 0.1749 -0.5714 0.100 1.000 . Uiso c ?
H(50) 0.3865 0.0731 -0.5546 0.100 1.000 . Uiso c ?
H(51) 0.2697 0.3115 -0.1570 0.079 1.000 . Uiso c ?
H(52) 0.1394 0.3145 -0.2457 0.079 1.000 . Uiso c ?
H(53) 0.1580 0.3481 -0.0953 0.079 1.000 . Uiso c ?
H(54) 0.3722 0.1093 -0.2794 0.048 1.000 . Uiso c ?

loop_
_atom_type_symbol
_atom_type_oxidation_number
_atom_type_number_in_cell
_atom_type_scat_dispersion_real
_atom_type_scat_dispersion_imag
_atom_type_scat_source
C 0 68 0.003 0.002
;International Tables for Crystallography
(1992, Vol. C, Tables 4.2.6.8 and 6.1.1.1)
;
H 0 132 0.000 0.000
;International Tables for Crystallography
(1992, Vol. C, Table 6.1.1.2)
;
O 0 16 0.011 0.006
;International Tables for Crystallography
(1992, Vol. C, Tables 4.2.6.8 and 6.1.1.1)
;
P 0 4 0.102 0.094
;International Tables for Crystallography
(1992, Vol. C, Tables 4.2.6.8 and 6.1.1.1)
;
Pd 0 2 -0.999 1.007
;International Tables for Crystallography
(1992, Vol. C, Tables 4.2.6.8 and 6.1.1.1)
;
S 0 4 0.125 0.123
;International Tables for Crystallography
(1992, Vol. C, Tables 4.2.6.8 and 6.1.1.1)
;

loop_
_geom_angle_atom_site_label_1
_geom_angle_atom_site_label_2
_geom_angle_atom_site_label_3
_geom_angle
_geom_angle_site_symmetry_1
_geom_angle_site_symmetry_2
_geom_angle_site_symmetry_3
_geom_angle_publ_flag
S(1) Pd(1) P(1) 130.51(6) . . . yes
S(1) Pd(1) P(2) 128.77(6) . . . yes
S(1) Pd(1) O(1) 32.9(1) . . . yes
S(1) Pd(1) O(2) 32.9(1) . . . yes
P(1) Pd(1) P(2) 100.59(6) . . . yes
P(1) Pd(1) O(1) 98.2(1) . . . yes
P(1) Pd(1) O(2) 163.2(1) . . . yes
P(2) Pd(1) O(1) 161.0(1) . . . yes
P(2) Pd(1) O(2) 95.8(1) . . . yes
O(1) Pd(1) O(2) 65.7(1) . . . yes
Pd(1) S(1) O(1) 53.0(2) . . . yes
Pd(1) S(1) O(2) 52.4(2) . . . yes
Pd(1) S(1) O(3) 138.3(2) . . . yes
Pd(1) S(1) C(25) 113.7(2) . . . yes
O(1) S(1) O(2) 104.9(2) . . . yes
O(1) S(1) O(3) 114.6(3) . . . yes
O(1) S(1) C(25) 107.7(3) . . . yes
O(2) S(1) O(3) 114.2(3) . . . yes
O(2) S(1) C(25) 106.9(3) . . . yes
O(3) S(1) C(25) 108.0(3) . . . yes
O(4) S(2) O(5) 114.1(3) . . . yes
O(4) S(2) O(6) 110.8(3) . . . yes
O(4) S(2) C(26) 107.0(3) . . . yes
O(5) S(2) O(6) 112.1(3) . . . yes
O(5) S(2) C(26) 107.9(4) . . . yes
O(6) S(2) C(26) 104.3(3) . . . yes
O(7) S(3) O(8) 110.2(3) . . . yes
O(7) S(3) O(9) 116.9(4) . . . yes
O(7) S(3) C(27) 108.0(5) . . . yes
O(8) S(3) O(9) 108.3(3) . . . yes
O(8) S(3) C(27) 103.4(4) . . . yes
O(9) S(3) C(27) 109.2(4) . . . yes
Pd(1) P(1) C(1) 122.0(2) . . . yes
Pd(1) P(1) C(9) 106.6(2) . . . yes
Pd(1) P(1) C(13) 107.7(2) . . . yes
C(1) P(1) C(9) 106.5(3) . . . yes
C(1) P(1) C(13) 101.5(3) . . . yes
C(9) P(1) C(13) 112.7(3) . . . yes
Pd(1) P(2) C(8) 121.2(2) . . . yes
Pd(1) P(2) C(17) 106.9(2) . . . yes
Pd(1) P(2) C(21) 106.9(2) . . . yes
C(8) P(2) C(17) 106.4(3) . . . yes
C(8) P(2) C(21) 101.7(3) . . . yes
C(17) P(2) C(21) 114.0(3) . . . yes
Pd(1) O(1) S(1) 94.1(2) . . . yes
Pd(1) O(2) S(1) 94.7(2) . . . yes
S(3) O(8) H(54) 113.7 . . . no
P(1) C(1) C(2) 121.3(4) . . . yes
P(1) C(1) H(1) 106.6 . . . no
P(1) C(1) H(2) 106.4 . . . no
C(2) C(1) H(1) 106.4 . . . no
C(2) C(1) H(2) 106.6 . . . no
H(1) C(1) H(2) 109.1 . . . no
C(1) C(2) C(3) 120.8(5) . . . yes
C(1) C(2) C(7) 120.7(5) . . . yes
C(3) C(2) C(7) 117.9(6) . . . yes
C(2) C(3) C(4) 122.1(6) . . . yes
C(2) C(3) H(3) 119.0 . . . no
C(4) C(3) H(3) 118.8 . . . no
C(3) C(4) C(5) 119.6(6) . . . yes
C(3) C(4) H(4) 120.4 . . . no
C(5) C(4) H(4) 120.0 . . . no
C(4) C(5) C(6) 120.3(5) . . . yes
C(4) C(5) H(5) 119.6 . . . no
C(6) C(5) H(5) 120.1 . . . no
C(5) C(6) C(7) 121.0(6) . . . yes
C(5) C(6) H(6) 119.1 . . . no
C(7) C(6) H(6) 119.9 . . . no
C(2) C(7) C(6) 118.9(6) . . . yes
C(2) C(7) C(8) 122.4(5) . . . yes
C(6) C(7) C(8) 118.5(5) . . . yes
P(2) C(8) C(7) 122.2(4) . . . yes
P(2) C(8) H(7) 106.2 . . . no
P(2) C(8) H(8) 106.3 . . . no
C(7) C(8) H(7) 106.2 . . . no
C(7) C(8) H(8) 106.3 . . . no
H(7) C(8) H(8) 109.3 . . . no
P(1) C(9) C(10) 106.7(4) . . . yes
P(1) C(9) C(11) 111.7(4) . . . yes
P(1) C(9) C(12) 112.1(4) . . . yes
C(10) C(9) C(11) 108.7(5) . . . yes
C(10) C(9) C(12) 109.1(5) . . . yes
C(11) C(9) C(12) 108.6(5) . . . yes
C(9) C(10) H(9) 109.2 . . . no
C(9) C(10) H(10) 109.2 . . . no
C(9) C(10) H(11) 109.7 . . . no
H(9) C(10) H(10) 109.2 . . . no
H(9) C(10) H(11) 109.6 . . . no
H(10) C(10) H(11) 109.9 . . . no
C(9) C(11) H(12) 109.5 . . . no
C(9) C(11) H(13) 109.1 . . . no
C(9) C(11) H(14) 109.5 . . . no
H(12) C(11) H(13) 109.5 . . . no
H(12) C(11) H(14) 110.0 . . . no
H(13) C(11) H(14) 109.2 . . . no
C(9) C(12) H(15) 109.5 . . . no
C(9) C(12) H(16) 109.5 . . . no
C(9) C(12) H(17) 109.4 . . . no
H(15) C(12) H(16) 109.5 . . . no
H(15) C(12) H(17) 109.4 . . . no
H(16) C(12) H(17) 109.5 . . . no
P(1) C(13) C(14) 108.8(4) . . . yes
P(1) C(13) C(15) 112.2(4) . . . yes
P(1) C(13) C(16) 110.6(4) . . . yes
C(14) C(13) C(15) 107.5(5) . . . yes
C(14) C(13) C(16) 108.2(5) . . . yes
C(15) C(13) C(16) 109.3(5) . . . yes
C(13) C(14) H(18) 109.3 . . . no
C(13) C(14) H(19) 109.7 . . . no
C(13) C(14) H(20) 109.8 . . . no
H(18) C(14) H(19) 109.1 . . . no
H(18) C(14) H(20) 109.3 . . . no
H(19) C(14) H(20) 109.6 . . . no
C(13) C(15) H(21) 109.5 . . . no
C(13) C(15) H(22) 109.6 . . . no
C(13) C(15) H(23) 109.2 . . . no
H(21) C(15) H(22) 109.7 . . . no
H(21) C(15) H(23) 109.3 . . . no
H(22) C(15) H(23) 109.5 . . . no
C(13) C(16) H(24) 109.5 . . . no
C(13) C(16) H(25) 109.4 . . . no
C(13) C(16) H(26) 109.3 . . . no
H(24) C(16) H(25) 109.6 . . . no
H(24) C(16) H(26) 109.7 . . . no
H(25) C(16) H(26) 109.4 . . . no
P(2) C(17) C(18) 107.6(4) . . . yes
P(2) C(17) C(19) 110.2(4) . . . yes
P(2) C(17) C(20) 113.7(4) . . . yes
C(18) C(17) C(19) 109.9(5) . . . yes
C(18) C(17) C(20) 106.3(5) . . . yes
C(19) C(17) C(20) 109.0(5) . . . yes
C(17) C(18) H(27) 109.5 . . . no
C(17) C(18) H(28) 109.3 . . . no
C(17) C(18) H(29) 109.5 . . . no
H(27) C(18) H(28) 109.5 . . . no
H(27) C(18) H(29) 109.8 . . . no
H(28) C(18) H(29) 109.3 . . . no
C(17) C(19) H(30) 109.4 . . . no
C(17) C(19) H(31) 109.1 . . . no
C(17) C(19) H(32) 109.3 . . . no
H(30) C(19) H(31) 109.5 . . . no
H(30) C(19) H(32) 110.0 . . . no
H(31) C(19) H(32) 109.6 . . . no
C(17) C(20) H(33) 109.2 . . . no
C(17) C(20) H(34) 109.6 . . . no
C(17) C(20) H(35) 109.2 . . . no
H(33) C(20) H(34) 109.9 . . . no
H(33) C(20) H(35) 109.2 . . . no
H(34) C(20) H(35) 109.7 . . . no
P(2) C(21) C(22) 112.5(4) . . . yes
P(2) C(21) C(23) 112.5(4) . . . yes
P(2) C(21) C(24) 106.0(4) . . . yes
C(22) C(21) C(23) 109.0(5) . . . yes
C(22) C(21) C(24) 108.1(5) . . . yes
C(23) C(21) C(24) 108.6(6) . . . yes
C(21) C(22) H(36) 109.0 . . . no
C(21) C(22) H(37) 108.9 . . . no
C(21) C(22) H(38) 109.2 . . . no
H(36) C(22) H(37) 109.7 . . . no
H(36) C(22) H(38) 109.9 . . . no
H(37) C(22) H(38) 110.1 . . . no
C(21) C(23) H(39) 109.1 . . . no
C(21) C(23) H(40) 109.6 . . . no
C(21) C(23) H(41) 109.7 . . . no
H(39) C(23) H(40) 109.0 . . . no
H(39) C(23) H(41) 109.3 . . . no
H(40) C(23) H(41) 110.1 . . . no
C(21) C(24) H(42) 109.8 . . . no
C(21) C(24) H(43) 109.1 . . . no
C(21) C(24) H(44) 109.3 . . . no
H(42) C(24) H(43) 109.8 . . . no
H(42) C(24) H(44) 109.6 . . . no
H(43) C(24) H(44) 109.3 . . . no
S(1) C(25) H(45) 109.6 . . . no
S(1) C(25) H(46) 109.4 . . . no
S(1) C(25) H(47) 109.4 . . . no
H(45) C(25) H(46) 109.6 . . . no
H(45) C(25) H(47) 109.6 . . . no
H(46) C(25) H(47) 109.3 . . . no
S(2) C(26) H(51) 110.8 . . . no
S(2) C(26) H(52) 110.7 . . . no
S(2) C(26) H(53) 111.2 . . . no
H(51) C(26) H(52) 107.6 . . . no
H(51) C(26) H(53) 108.3 . . . no
H(52) C(26) H(53) 108.2 . . . no
S(3) C(27) H(48) 111.9 . . . no
S(3) C(27) H(49) 111.9 . . . no
S(3) C(27) H(50) 110.9 . . . no
H(48) C(27) H(49) 108.2 . . . no
H(48) C(27) H(50) 106.9 . . . no
H(49) C(27) H(50) 106.8 . . . no

loop_
_geom_bond_atom_site_label_1
_geom_bond_atom_site_label_2
_geom_bond_distance
_geom_bond_site_symmetry_1
_geom_bond_site_symmetry_2
_geom_bond_publ_flag
Pd(1) S(1) 2.734(2) . . yes
Pd(1) P(1) 2.274(2) . . yes
Pd(1) P(2) 2.267(2) . . yes
Pd(1) O(1) 2.188(4) . . yes
Pd(1) O(2) 2.172(4) . . yes
S(1) O(1) 1.490(4) . . yes
S(1) O(2) 1.492(4) . . yes
S(1) O(3) 1.421(4) . . yes
S(1) C(25) 1.741(6) . . yes
S(2) O(4) 1.446(5) . . yes
S(2) O(5) 1.429(4) . . yes
S(2) O(6) 1.475(4) . . yes
S(2) C(26) 1.758(7) . . yes
S(3) O(7) 1.414(6) . . yes
S(3) O(8) 1.522(5) . . yes
S(3) O(9) 1.420(5) . . yes
S(3) C(27) 1.719(9) . . yes
P(1) C(1) 1.839(6) . . yes
P(1) C(9) 1.892(6) . . yes
P(1) C(13) 1.901(6) . . yes
P(2) C(8) 1.837(6) . . yes
P(2) C(17) 1.894(6) . . yes
P(2) C(21) 1.897(6) . . yes
O(8) H(54) 1.10 . . no
C(1) C(2) 1.489(8) . . yes
C(1) H(1) 0.95 . . no
C(1) H(2) 0.95 . . no
C(2) C(3) 1.410(9) . . yes
C(2) C(7) 1.406(8) . . yes
C(3) C(4) 1.373(9) . . yes
C(3) H(3) 0.95 . . no
C(4) C(5) 1.364(9) . . yes
C(4) H(4) 0.95 . . no
C(5) C(6) 1.388(9) . . yes
C(5) H(5) 0.95 . . no
C(6) C(7) 1.402(8) . . yes
C(6) H(6) 0.95 . . no
C(7) C(8) 1.505(8) . . yes
C(8) H(7) 0.95 . . no
C(8) H(8) 0.95 . . no
C(9) C(10) 1.528(8) . . yes
C(9) C(11) 1.544(8) . . yes
C(9) C(12) 1.535(8) . . yes
C(10) H(9) 0.95 . . no
C(10) H(10) 0.95 . . no
C(10) H(11) 0.95 . . no
C(11) H(12) 0.94 . . no
C(11) H(13) 0.95 . . no
C(11) H(14) 0.95 . . no
C(12) H(15) 0.95 . . no
C(12) H(16) 0.95 . . no
C(12) H(17) 0.95 . . no
C(13) C(14) 1.527(9) . . yes
C(13) C(15) 1.534(9) . . yes
C(13) C(16) 1.523(9) . . yes
C(14) H(18) 0.95 . . no
C(14) H(19) 0.95 . . no
C(14) H(20) 0.95 . . no
C(15) H(21) 0.95 . . no
C(15) H(22) 0.95 . . no
C(15) H(23) 0.95 . . no
C(16) H(24) 0.95 . . no
C(16) H(25) 0.95 . . no
C(16) H(26) 0.95 . . no
C(17) C(18) 1.537(9) . . yes
C(17) C(19) 1.538(8) . . yes
C(17) C(20) 1.520(8) . . yes
C(18) H(27) 0.95 . . no
C(18) H(28) 0.95 . . no
C(18) H(29) 0.95 . . no
C(19) H(30) 0.95 . . no
C(19) H(31) 0.95 . . no
C(19) H(32) 0.95 . . no
C(20) H(33) 0.95 . . no
C(20) H(34) 0.95 . . no
C(20) H(35) 0.95 . . no
C(21) C(22) 1.530(9) . . yes
C(21) C(23) 1.520(9) . . yes
C(21) C(24) 1.533(9) . . yes
C(22) H(36) 0.95 . . no
C(22) H(37) 0.95 . . no
C(22) H(38) 0.95 . . no
C(23) H(39) 0.96 . . no
C(23) H(40) 0.95 . . no
C(23) H(41) 0.94 . . no
C(24) H(42) 0.95 . . no
C(24) H(43) 0.95 . . no
C(24) H(44) 0.95 . . no
C(25) H(45) 0.95 . . no
C(25) H(46) 0.95 . . no
C(25) H(47) 0.95 . . no
C(26) H(51) 0.96 . . no
C(26) H(52) 0.96 . . no
C(26) H(53) 0.95 . . no
C(27) H(48) 0.96 . . no
C(27) H(49) 0.96 . . no
C(27) H(50) 0.97 . . no

loop_
_geom_contact_atom_site_label_1
_geom_contact_atom_site_label_2
_geom_contact_distance
_geom_contact_site_symmetry_1
_geom_contact_site_symmetry_2
_geom_contact_publ_flag
S(2) H(54) 2.5367 . . no
S(2) O(8) 3.526(6) . . no
S(3) O(6) 3.295(5) . . no
O(1) H(11) 2.9759 . 2_566 no
O(2) H(47) 2.6339 . 2_466 no
O(2) C(25) 3.509(8) . 2_466 no
O(3) H(14) 2.5333 . 2_566 no
O(3) H(11) 2.7893 . 2_566 no
O(3) H(39) 2.8847 . 2_466 no
O(3) H(47) 3.0016 . 2_466 no
O(3) C(11) 3.430(8) . 2_566 no
O(3) C(23) 3.451(8) . 2_466 no
O(4) H(2) 2.4379 . . no
O(4) H(6) 2.5614 . 2 no
O(4) H(21) 2.7001 . . no
O(4) H(27) 2.7113 . 1_554 no
O(4) C(1) 3.347(7) . . no
O(4) C(6) 3.388(8) . 2 no
O(5) H(44) 2.4359 . 1_655 no
O(5) H(3) 2.4743 . . no
O(5) H(12) 2.7939 . . no
O(5) H(36) 2.9283 . 1_655 no
O(5) H(54) 2.9570 . . no
O(5) C(24) 3.360(9) . 1_655 no
O(5) C(3) 3.406(8) . . no
O(5) C(11) 3.413(8) . . no
O(6) H(54) 1.3806 . . no
O(6) O(8) 2.474(7) . . no
O(6) H(48) 2.7771 . . no
O(6) H(38) 2.8073 . 2 no
O(6) H(31) 2.8101 . 2 no
O(6) H(27) 2.9082 . 1_554 no
O(6) H(30) 2.9766 . 2 no
O(6) C(19) 3.278(8) . 2 no
O(6) C(27) 3.372(10) . . no
O(6) O(7) 3.445(7) . . no
O(7) H(45) 2.4342 . 2_565 no
O(7) H(51) 2.5144 . . no
O(7) C(26) 3.276(10) . . no
O(7) C(25) 3.313(8) . 2_565 no
O(8) H(4) 2.8023 . 2_655 no
O(9) H(5) 2.4196 . 2_655 no
O(9) H(35) 2.7891 . 1_654 no
O(9) H(41) 2.9036 . 1_654 no
O(9) H(30) 3.0131 . 1_654 no
O(9) C(5) 3.295(8) . 2_655 no
O(9) C(20) 3.482(9) . 1_654 no
C(1) C(6) 3.539(8) . 2 no
C(3) C(8) 3.565(8) . 2 no
C(4) H(8) 2.8417 . 2 no
C(4) H(50) 2.9605 . 1_556 no
C(4) C(27) 3.43(1) . 1_556 no
C(4) C(8) 3.587(8) . 2 no
C(5) H(1) 2.8742 . 2 no
C(6) H(1) 3.0388 . 2 no
C(25) H(19) 2.9590 . 2_465 no
C(26) H(24) 3.0342 . 2_565 no
H(5) H(20) 2.6333 . 2 no
H(6) H(32) 2.5576 . 2_556 no
H(13) H(53) 2.4488 . . no
H(16) H(52) 2.6512 . 2_565 no
H(19) H(45) 2.5419 . 2_465 no
H(24) H(51) 2.6009 . 2_565 no

loop_
_geom_hbond_atom_site_label_D
_geom_hbond_atom_site_label_H
_geom_hbond_atom_site_label_A
_geom_hbond_distance_DH
_geom_hbond_distance_HA
_geom_hbond_distance_DA
_geom_hbond_angle_DHA
_geom_hbond_site_symmetry_A
O(8) H(54) O(6) 1.10 1.38 2.474(7) 170.5 .

loop_
_geom_torsion_atom_site_label_1
_geom_torsion_atom_site_label_2
_geom_torsion_atom_site_label_3
_geom_torsion_atom_site_label_4
_geom_torsion_site_symmetry_1
_geom_torsion_site_symmetry_2
_geom_torsion_site_symmetry_3
_geom_torsion_site_symmetry_4
_geom_torsion
_geom_torsion_publ_flag
Pd(1) P(1) C(1) C(2) . . . . -58.8(5) no
Pd(1) P(1) C(9) C(10) . . . . 49.5(4) no
Pd(1) P(1) C(9) C(11) . . . . 168.1(4) no
Pd(1) P(1) C(9) C(12) . . . . -69.8(4) no
Pd(1) P(1) C(13) C(14) . . . . -82.1(4) no
Pd(1) P(1) C(13) C(15) . . . . 159.0(4) no
Pd(1) P(1) C(13) C(16) . . . . 36.7(5) no
Pd(1) P(2) C(8) C(7) . . . . 58.8(5) no
Pd(1) P(2) C(17) C(18) . . . . -66.4(4) no
Pd(1) P(2) C(17) C(19) . . . . 173.8(4) no
Pd(1) P(2) C(17) C(20) . . . . 51.1(5) no
Pd(1) P(2) C(21) C(22) . . . . 163.0(4) no
Pd(1) P(2) C(21) C(23) . . . . -73.5(4) no
Pd(1) P(2) C(21) C(24) . . . . 45.1(5) no
Pd(1) O(1) S(1) O(2) . . . . 7.0(2) no
Pd(1) O(1) S(1) O(3) . . . . 133.1(3) no
Pd(1) O(1) S(1) C(25) . . . . -106.7(3) no
Pd(1) O(2) S(1) O(1) . . . . -7.0(2) no
Pd(1) O(2) S(1) O(3) . . . . -133.4(2) no
Pd(1) O(2) S(1) C(25) . . . . 107.2(3) no
S(1) Pd(1) P(1) C(1) . . . . -174.5(2) no
S(1) Pd(1) P(1) C(9) . . . . 63.1(2) no
S(1) Pd(1) P(1) C(13) . . . . -58.1(2) no
S(1) Pd(1) P(2) C(8) . . . . 174.0(2) no
S(1) Pd(1) P(2) C(17) . . . . -64.0(2) no
S(1) Pd(1) P(2) C(21) . . . . 58.5(2) no
S(1) O(1) Pd(1) P(1) . . . . 170.0(2) no
S(1) O(1) Pd(1) P(2) . . . . -19.1(5) no
S(1) O(1) Pd(1) O(2) . . . . -5.1(2) no
S(1) O(2) Pd(1) P(1) . . . . -11.9(5) no
S(1) O(2) Pd(1) P(2) . . . . -179.5(2) no
S(1) O(2) Pd(1) O(1) . . . . 5.1(2) no
P(1) Pd(1) S(1) O(1) . . . . -13.0(2) no
P(1) Pd(1) S(1) O(2) . . . . 175.5(2) no
P(1) Pd(1) S(1) O(3) . . . . -99.5(3) no
P(1) Pd(1) S(1) C(25) . . . . 81.9(3) no
P(1) Pd(1) P(2) C(8) . . . . -2.0(2) no
P(1) Pd(1) P(2) C(17) . . . . 120.0(2) no
P(1) Pd(1) P(2) C(21) . . . . -117.5(2) no
P(1) C(1) C(2) C(3) . . . . -107.7(6) no
P(1) C(1) C(2) C(7) . . . . 80.6(6) no
P(2) Pd(1) S(1) O(1) . . . . 172.2(2) no
P(2) Pd(1) S(1) O(2) . . . . 0.7(2) no
P(2) Pd(1) S(1) O(3) . . . . 85.7(3) no
P(2) Pd(1) S(1) C(25) . . . . -93.0(3) no
P(2) Pd(1) P(1) C(1) . . . . 1.4(2) no
P(2) Pd(1) P(1) C(9) . . . . -121.0(2) no
P(2) Pd(1) P(1) C(13) . . . . 117.8(2) no
P(2) C(8) C(7) C(2) . . . . -77.8(7) no
P(2) C(8) C(7) C(6) . . . . 107.0(6) no
O(1) Pd(1) S(1) O(2) . . . . -171.5(3) no
O(1) Pd(1) S(1) O(3) . . . . -86.5(4) no
O(1) Pd(1) S(1) C(25) . . . . 94.9(3) no
O(1) Pd(1) P(1) C(1) . . . . 178.4(2) no
O(1) Pd(1) P(1) C(9) . . . . 56.0(2) no
O(1) Pd(1) P(1) C(13) . . . . -65.2(2) no
O(1) Pd(1) P(2) C(8) . . . . -172.8(4) no
O(1) Pd(1) P(2) C(17) . . . . -50.8(4) no
O(1) Pd(1) P(2) C(21) . . . . 71.6(4) no
O(1) S(1) Pd(1) O(2) . . . . 171.5(3) no
O(2) Pd(1) S(1) O(3) . . . . 85.0(4) no
O(2) Pd(1) S(1) C(25) . . . . -93.6(3) no
O(2) Pd(1) P(1) C(1) . . . . -166.0(4) no
O(2) Pd(1) P(1) C(9) . . . . 71.6(4) no
O(2) Pd(1) P(1) C(13) . . . . -49.6(4) no
O(2) Pd(1) P(2) C(8) . . . . 174.4(2) no
O(2) Pd(1) P(2) C(17) . . . . -63.6(2) no
O(2) Pd(1) P(2) C(21) . . . . 58.8(2) no
C(1) P(1) C(9) C(10) . . . . -82.2(4) no
C(1) P(1) C(9) C(11) . . . . 36.4(5) no
C(1) P(1) C(9) C(12) . . . . 158.5(4) no
C(1) P(1) C(13) C(14) . . . . 47.0(5) no
C(1) P(1) C(13) C(15) . . . . -71.8(5) no
C(1) P(1) C(13) C(16) . . . . 165.8(4) no
C(1) C(2) C(3) C(4) . . . . -174.3(5) no
C(1) C(2) C(7) C(6) . . . . 172.4(5) no
C(1) C(2) C(7) C(8) . . . . -2.7(8) no
C(2) C(1) P(1) C(9) . . . . 63.7(5) no
C(2) C(1) P(1) C(13) . . . . -178.3(5) no
C(2) C(3) C(4) C(5) . . . . 1.5(10) no
C(2) C(7) C(6) C(5) . . . . 2.1(9) no
C(3) C(2) C(7) C(6) . . . . 0.5(8) no
C(3) C(2) C(7) C(8) . . . . -174.6(5) no
C(3) C(4) C(5) C(6) . . . . 1.2(9) no
C(4) C(3) C(2) C(7) . . . . -2.4(9) no
C(4) C(5) C(6) C(7) . . . . -3.0(9) no
C(5) C(6) C(7) C(8) . . . . 177.4(5) no
C(7) C(8) P(2) C(17) . . . . -63.5(5) no
C(7) C(8) P(2) C(21) . . . . 176.9(4) no
C(8) P(2) C(17) C(18) . . . . 64.5(4) no
C(8) P(2) C(17) C(19) . . . . -55.3(5) no
C(8) P(2) C(17) C(20) . . . . -178.0(4) no
C(8) P(2) C(21) C(22) . . . . 35.0(5) no
C(8) P(2) C(21) C(23) . . . . 158.5(4) no
C(8) P(2) C(21) C(24) . . . . -82.9(5) no
C(9) P(1) C(13) C(14) . . . . 160.5(4) no
C(9) P(1) C(13) C(15) . . . . 41.7(5) no
C(9) P(1) C(13) C(16) . . . . -80.6(5) no
C(10) C(9) P(1) C(13) . . . . 167.4(4) no
C(11) C(9) P(1) C(13) . . . . -74.0(5) no
C(12) C(9) P(1) C(13) . . . . 48.1(5) no
C(17) P(2) C(21) C(22) . . . . -79.1(5) no
C(17) P(2) C(21) C(23) . . . . 44.4(5) no
C(17) P(2) C(21) C(24) . . . . 163.0(4) no
C(18) C(17) P(2) C(21) . . . . 175.7(4) no
C(19) C(17) P(2) C(21) . . . . 55.9(5) no
C(20) C(17) P(2) C(21) . . . . -66.7(5) no
